data_4104266
loop_
_publ_author_name
'Adri\'an Roca-Sabio'
'Marta Mato-Iglesias'
'David Esteban-G\'omez'
'\'Eva T\'oth'
'Andr\'es de Blas'
'Carlos Platas-Iglesias'
'Teresa Rodr\'iguez-Blas'

_publ_section_title
;
 Macrocyclic Receptor Exhibiting Unprecedented Selectivity for Light
 Lanthanides
;
_journal_name_full 'Journal of the American Chemical Society'
_journal_page_first 3331
_journal_page_last 3341
_journal_paper_doi 10.1021/ja808534w
_journal_volume 131
_journal_year 2009
_chemical_compound_source 'synthesis as described'
_chemical_formula_moiety 'C26 H34 Gd N4 O8, C3 H8 O, Cl O4'
_chemical_formula_sum 'C29 H42 Cl Gd N4 O13'
_chemical_formula_weight 847.37
_chemical_name_systematic
;
 ?
;
_space_group_IT_number 61
_symmetry_cell_setting orthorhombic
_symmetry_Int_Tables_number 61
_symmetry_space_group_name_Hall '-P 2ac 2ab'
_symmetry_space_group_name_H-M 'P b c a'
_atom_sites_solution_hydrogens geom
_atom_sites_solution_primary direct
_atom_sites_solution_secondary difmap
_audit_conform_dict_location ftp://ftp.iucr.org/pub/cif_core.dic
_audit_conform_dict_name cif_core.dic
_audit_conform_dict_version 2.3
_audit_creation_date 2007-10-08T13:30:26-00:00
_audit_creation_method 'WinGX routine CIF_UPDATE'
_cell_angle_alpha 90
_cell_angle_beta 90
_cell_angle_gamma 90
_cell_formula_units_Z 8
_cell_length_a 16.2670(13)
_cell_length_b 14.9046(11)
_cell_length_c 26.8138(18)
_cell_measurement_reflns_used 7577
_cell_measurement_temperature 100.0(2)
_cell_measurement_theta_max 27.5181
_cell_measurement_theta_min 2.7332
_cell_measurement_wavelength 0.71073
_cell_volume 6501.1(8)
_computing_cell_refinement ' SAINT V7.12A (Bruker Nonius 2004) included in Apex2 software suite.'
_computing_data_collection 'Apex2  V.1.0-27 (Bruker Nonius, 2005)'
_computing_data_reduction 'SAINT and XPREP Version 6.14 COPYRIGHT(c) 2003 Bruker-AXS'
_computing_molecular_graphics 'Ortep-3 for Windows (Farrugia, 1997)'
_computing_publication_material 'WinGX publication routines (Farrugia, 1999)'
_computing_structure_refinement 'SHELXL-97 (Sheldrick, 1997)'
_computing_structure_solution 'DIRDIF99, (P. T. Beurskens et. al 1999)'
_diffrn_ambient_temperature 100.0(2)
_diffrn_measured_fraction_theta_full 0.993
_diffrn_measured_fraction_theta_max 0.993
_diffrn_measurement_device_type 'Bruker X8 APEXII CCD'
_diffrn_measurement_method 'omega and  phi rotation with narrow frames'
_diffrn_radiation_monochromator graphite
_diffrn_radiation_probe x-ray
_diffrn_radiation_source 'fine-focus sealed tube'
_diffrn_radiation_type MoK\a
_diffrn_radiation_wavelength 0.71073
_diffrn_reflns_av_R_equivalents 0.0881
_diffrn_reflns_av_unetI/netI 0.055
_diffrn_reflns_limit_h_max 21
_diffrn_reflns_limit_h_min -21
_diffrn_reflns_limit_k_max 19
_diffrn_reflns_limit_k_min -19
_diffrn_reflns_limit_l_max 19
_diffrn_reflns_limit_l_min -35
_diffrn_reflns_number 59584
_diffrn_reflns_theta_full 28.31
_diffrn_reflns_theta_max 28.31
_diffrn_reflns_theta_min 2.84
_exptl_absorpt_coefficient_mu 2.195
_exptl_absorpt_correction_T_max 0.9
_exptl_absorpt_correction_T_min 0.5
_exptl_absorpt_correction_type multi-scan
_exptl_absorpt_process_details
;
        SABADS, Bruker-AXS  Version 2004/1
;
_exptl_crystal_colour colourless
_exptl_crystal_density_diffrn 1.732
_exptl_crystal_density_method 'not measured'
_exptl_crystal_description plate
_exptl_crystal_F_000 3432
_exptl_crystal_size_max 0.168
_exptl_crystal_size_mid 0.098
_exptl_crystal_size_min 0.046
_refine_diff_density_max 0.945
_refine_diff_density_min -1.032
_refine_diff_density_rms 0.133
_refine_ls_extinction_method none
_refine_ls_goodness_of_fit_ref 1.018
_refine_ls_hydrogen_treatment constr
_refine_ls_matrix_type full
_refine_ls_number_parameters 436
_refine_ls_number_reflns 8025
_refine_ls_number_restraints 0
_refine_ls_restrained_S_all 1.018
_refine_ls_R_factor_all 0.067
_refine_ls_R_factor_gt 0.0293
_refine_ls_shift/su_max 0.001
_refine_ls_shift/su_mean 0
_refine_ls_structure_factor_coef Fsqd
_refine_ls_weighting_details 'calc w=1/[\s^2^(Fo^2^)+(0.0125P)^2^+12.1959P] where P=(Fo^2^+2Fc^2^)/3'
_refine_ls_weighting_scheme calc
_refine_ls_wR_factor_gt 0.0525
_refine_ls_wR_factor_ref 0.0637
_reflns_number_gt 5523
_reflns_number_total 8025
_reflns_threshold_expression >2sigma(I)
_cod_data_source_file ja808534w_si_002.cif
_cod_data_source_block mmi-gdl8
_cod_database_code 4104266

loop_
_symmetry_equiv_pos_as_xyz
'x, y, z'
'-x+1/2, y+1/2, z'
'x, -y+1/2, z+1/2'
'-x+1/2, -y, z+1/2'
'-x, -y, -z'
'x-1/2, -y-1/2, -z'
'-x, y-1/2, -z-1/2'
'x-1/2, y, -z-1/2'

loop_
_atom_site_label
_atom_site_type_symbol
_atom_site_fract_x
_atom_site_fract_y
_atom_site_fract_z
_atom_site_U_iso_or_equiv
_atom_site_adp_type
_atom_site_occupancy
_atom_site_symmetry_multiplicity
_atom_site_calc_flag
_atom_site_refinement_flags
Gd1 Gd 0.085102(9) 0.235776(9) 0.134135(6) 0.00849(4) Uani 1 1 d .
Cl1 Cl 0.71216(5) 0.01876(5) 0.05790(3) 0.01682(18) Uani 1 1 d .
C1 C 0.2184(2) 0.1135(2) 0.19288(13) 0.0130(7) Uani 1 1 d .
C2 C 0.1455(2) 0.1057(2) 0.22821(14) 0.0131(7) Uani 1 1 d .
C3 C 0.1509(2) 0.0678(2) 0.27500(14) 0.0191(8) Uani 1 1 d .
H3 H 0.2016 0.0515 0.2883 0.023 Uiso 1 1 calc R
C4 C 0.0793(3) 0.0545(2) 0.30172(14) 0.0224(8) Uani 1 1 d .
H4 H 0.0812 0.0297 0.3335 0.027 Uiso 1 1 calc R
C5 C 0.0048(2) 0.0783(2) 0.28085(14) 0.0199(8) Uani 1 1 d .
H5 H -0.0441 0.0666 0.2976 0.024 Uiso 1 1 calc R
C6 C 0.0041(2) 0.1199(2) 0.23475(14) 0.0162(8) Uani 1 1 d .
C7 C -0.0741(2) 0.1504(2) 0.21031(14) 0.0180(8) Uani 1 1 d .
H7A H -0.1183 0.1094 0.2187 0.022 Uiso 1 1 calc R
H7B H -0.0888 0.2095 0.2226 0.022 Uiso 1 1 calc R
C8 C -0.0649(2) 0.0592(2) 0.13754(14) 0.0159(7) Uani 1 1 d .
H8A H -0.1215 0.039 0.136 0.019 Uiso 1 1 calc R
H8B H -0.0365 0.0219 0.1617 0.019 Uiso 1 1 calc R
C9 C -0.0261(2) 0.0455(2) 0.08739(14) 0.0176(8) Uani 1 1 d .
H9A H -0.0205 -0.0181 0.0806 0.021 Uiso 1 1 calc R
H9B H -0.0604 0.0718 0.0617 0.021 Uiso 1 1 calc R
C10 C 0.0944(2) 0.0687(2) 0.04125(14) 0.0187(8) Uani 1 1 d .
H10A H 0.0592 0.0848 0.0135 0.022 Uiso 1 1 calc R
H10B H 0.1066 0.0051 0.039 0.022 Uiso 1 1 calc R
C11 C 0.1724(2) 0.1216(2) 0.03899(14) 0.0160(8) Uani 1 1 d .
H11A H 0.2108 0.1006 0.0641 0.019 Uiso 1 1 calc R
H11B H 0.1978 0.1155 0.0064 0.019 Uiso 1 1 calc R
C12 C 0.2152(2) 0.2749(2) 0.03241(13) 0.0146(7) Uani 1 1 d .
H12A H 0.1916 0.3328 0.0243 0.017 Uiso 1 1 calc R
H12B H 0.2415 0.2515 0.0027 0.017 Uiso 1 1 calc R
C13 C 0.2781(2) 0.2859(2) 0.07313(13) 0.0142(7) Uani 1 1 d .
H13A H 0.2998 0.2276 0.0824 0.017 Uiso 1 1 calc R
H13B H 0.3233 0.3224 0.0611 0.017 Uiso 1 1 calc R
C14 C 0.2270(2) 0.4263(2) 0.10696(14) 0.0148(8) Uani 1 1 d .
H14A H 0.2423 0.4393 0.0727 0.018 Uiso 1 1 calc R
H14B H 0.2625 0.4613 0.1286 0.018 Uiso 1 1 calc R
C15 C 0.1385(2) 0.4544(2) 0.11531(14) 0.0162(8) Uani 1 1 d .
H15A H 0.1269 0.4585 0.1507 0.019 Uiso 1 1 calc R
H15B H 0.1284 0.5126 0.1002 0.019 Uiso 1 1 calc R
C16 C 0.0141(2) 0.4203(2) 0.06937(14) 0.0169(8) Uani 1 1 d .
H16A H 0.0268 0.4689 0.0466 0.02 Uiso 1 1 calc R
H16B H -0.0241 0.4422 0.0944 0.02 Uiso 1 1 calc R
C17 C -0.0220(2) 0.3426(2) 0.04178(14) 0.0189(8) Uani 1 1 d .
H17A H -0.0742 0.3593 0.0269 0.023 Uiso 1 1 calc R
H17B H 0.0148 0.3233 0.0154 0.023 Uiso 1 1 calc R
C18 C -0.1164(2) 0.2376(3) 0.08151(15) 0.0237(9) Uani 1 1 d .
H18A H -0.1241 0.1873 0.059 0.028 Uiso 1 1 calc R
H18B H -0.1554 0.2842 0.0726 0.028 Uiso 1 1 calc R
C19 C -0.1304(2) 0.2082(2) 0.13416(16) 0.0210(8) Uani 1 1 d .
H19A H -0.1378 0.2611 0.1548 0.025 Uiso 1 1 calc R
H19B H -0.181 0.1739 0.1355 0.025 Uiso 1 1 calc R
C20 C 0.29200(19) 0.3155(2) 0.16164(13) 0.0132(7) Uani 1 1 d .
H20A H 0.3386 0.3561 0.1606 0.016 Uiso 1 1 calc R
H20B H 0.3129 0.2545 0.162 0.016 Uiso 1 1 calc R
C21 C 0.2430(2) 0.3324(2) 0.20824(13) 0.0122(7) Uani 1 1 d .
C22 C 0.2805(2) 0.3576(2) 0.25280(14) 0.0147(7) Uani 1 1 d .
H22 H 0.3373 0.3631 0.2548 0.018 Uiso 1 1 calc R
C23 C 0.2319(2) 0.3741(2) 0.29391(14) 0.0146(7) Uani 1 1 d .
H23 H 0.2556 0.3889 0.3244 0.018 Uiso 1 1 calc R
C24 C 0.1468(2) 0.3685(2) 0.28925(13) 0.0129(7) Uani 1 1 d .
H24 H 0.1126 0.3814 0.3161 0.016 Uiso 1 1 calc R
C25 C 0.11445(19) 0.3433(2) 0.24395(13) 0.0098(7) Uani 1 1 d .
C26 C 0.0233(2) 0.3390(2) 0.23380(13) 0.0114(7) Uani 1 1 d .
C27 C 0.6041(2) 0.2207(3) 0.57899(17) 0.0317(10) Uani 1 1 d .
H27A H 0.6389 0.1737 0.5913 0.048 Uiso 1 1 calc R
H27B H 0.6367 0.273 0.572 0.048 Uiso 1 1 calc R
H27C H 0.5774 0.2012 0.549 0.048 Uiso 1 1 calc R
C28 C 0.5401(2) 0.2434(2) 0.61784(14) 0.0178(7) Uani 1 1 d .
H28 H 0.5679 0.2629 0.6484 0.021 Uiso 1 1 calc R
C29 C 0.4826(2) 0.3177(2) 0.60042(15) 0.0225(8) Uani 1 1 d .
H29A H 0.4535 0.2982 0.5712 0.034 Uiso 1 1 calc R
H29B H 0.5141 0.3703 0.5927 0.034 Uiso 1 1 calc R
H29C H 0.444 0.3313 0.6264 0.034 Uiso 1 1 calc R
N1 N 0.07383(17) 0.13427(17) 0.20910(11) 0.0131(6) Uani 1 1 d .
N2 N -0.06343(17) 0.15351(18) 0.15533(11) 0.0130(6) Uani 1 1 d .
N3 N 0.24058(17) 0.32883(17) 0.11700(10) 0.0123(6) Uani 1 1 d .
N4 N 0.16128(16) 0.32253(17) 0.20426(11) 0.0113(6) Uani 1 1 d .
O1 O 0.28621(15) 0.08585(16) 0.20607(10) 0.0194(6) Uani 1 1 d .
O2 O 0.19999(14) 0.14781(15) 0.15020(9) 0.0132(5) Uani 1 1 d .
O3 O 0.00385(14) 0.32368(15) 0.18824(9) 0.0129(5) Uani 1 1 d .
O4 O -0.02587(14) 0.35110(16) 0.26859(9) 0.0171(5) Uani 1 1 d .
O5 O 0.05352(14) 0.08765(14) 0.08750(9) 0.0135(5) Uani 1 1 d .
O6 O 0.15063(14) 0.21418(14) 0.04816(9) 0.0119(5) Uani 1 1 d .
O7 O 0.08765(14) 0.38712(13) 0.09246(9) 0.0135(5) Uani 1 1 d .
O8 O -0.03372(14) 0.27123(16) 0.07743(9) 0.0167(5) Uani 1 1 d .
O9 O 0.78444(15) 0.05185(17) 0.03278(10) 0.0244(6) Uani 1 1 d .
O10 O 0.64328(18) 0.0242(2) 0.02504(13) 0.0458(9) Uani 1 1 d .
O11 O 0.72464(18) -0.07267(17) 0.07287(12) 0.0362(8) Uani 1 1 d .
O12 O 0.6973(2) 0.0720(2) 0.10120(13) 0.0516(10) Uani 1 1 d .
O13 O 0.49424(15) 0.16345(15) 0.62820(10) 0.0190(6) Uani 1 1 d .
H13 H 0.4876 0.1586 0.6584 0.029 Uiso 1 1 calc R

loop_
_atom_site_aniso_label
_atom_site_aniso_U_11
_atom_site_aniso_U_22
_atom_site_aniso_U_33
_atom_site_aniso_U_23
_atom_site_aniso_U_13
_atom_site_aniso_U_12
Gd1 0.00981(7) 0.00995(6) 0.00571(8) 0.00001(6) -0.00025(7) 0.00048(6)
Cl1 0.0162(4) 0.0190(4) 0.0152(5) 0.0003(3) 0.0014(4) -0.0007(3)
C1 0.0159(17) 0.0128(16) 0.010(2) -0.0032(14) -0.0040(15) 0.0014(13)
C2 0.0179(17) 0.0104(16) 0.011(2) -0.0028(14) -0.0015(15) 0.0008(13)
C3 0.027(2) 0.0178(18) 0.012(2) -0.0007(15) -0.0015(17) 0.0029(15)
C4 0.039(2) 0.0215(18) 0.0071(19) 0.0030(14) 0.0031(19) -0.0018(18)
C5 0.027(2) 0.0204(19) 0.012(2) 0.0023(15) 0.0056(17) -0.0037(15)
C6 0.0214(19) 0.0152(17) 0.012(2) -0.0034(14) 0.0019(16) -0.0034(14)
C7 0.0179(19) 0.0205(17) 0.016(2) -0.0022(15) 0.0041(16) -0.0039(14)
C8 0.0179(17) 0.0128(15) 0.017(2) 0.0018(15) -0.0016(16) -0.0064(11)
C9 0.0187(18) 0.0151(16) 0.019(2) -0.0005(15) -0.0036(16) -0.0057(13)
C10 0.026(2) 0.0166(16) 0.013(2) -0.0053(14) 0.0002(17) 0.0020(15)
C11 0.0220(18) 0.0117(16) 0.014(2) -0.0018(14) 0.0036(16) 0.0038(13)
C12 0.0203(17) 0.0142(16) 0.0092(19) 0.0000(14) 0.0055(14) -0.0013(13)
C13 0.0138(16) 0.0169(17) 0.012(2) 0.0007(14) 0.0022(14) -0.0006(12)
C14 0.0191(18) 0.0112(16) 0.014(2) -0.0018(14) 0.0019(15) -0.0046(13)
C15 0.0208(18) 0.0098(16) 0.018(2) -0.0006(14) 0.0012(16) -0.0009(13)
C16 0.0188(18) 0.0183(17) 0.014(2) 0.0032(15) 0.0004(16) 0.0078(14)
C17 0.0212(19) 0.0256(19) 0.010(2) 0.0048(15) -0.0035(16) 0.0052(15)
C18 0.0185(17) 0.0233(18) 0.029(2) 0.0018(18) -0.0129(17) -0.0005(15)
C19 0.0121(16) 0.0265(18) 0.024(2) 0.0040(18) -0.0011(18) 0.0016(13)
C20 0.0089(15) 0.0184(17) 0.013(2) -0.0013(14) 0.0008(14) -0.0017(12)
C21 0.0122(16) 0.0122(15) 0.0122(19) 0.0003(13) 0.0018(15) 0.0005(12)
C22 0.0119(16) 0.0171(16) 0.015(2) 0.0001(15) -0.0052(15) 0.0001(13)
C23 0.0134(17) 0.0172(16) 0.013(2) -0.0025(14) -0.0061(15) -0.0029(13)
C24 0.0126(16) 0.0169(17) 0.009(2) 0.0003(14) 0.0025(14) 0.0016(13)
C25 0.0088(15) 0.0123(15) 0.0082(19) 0.0026(13) 0.0001(14) 0.0004(12)
C26 0.0120(16) 0.0095(16) 0.013(2) -0.0008(13) -0.0031(15) -0.0006(12)
C27 0.035(2) 0.032(2) 0.028(3) 0.0020(18) 0.017(2) 0.0032(17)
C28 0.0204(16) 0.0195(18) 0.0135(19) -0.0019(14) -0.0010(15) -0.0025(15)
C29 0.025(2) 0.0234(19) 0.019(2) 0.0021(16) 0.0016(18) -0.0011(15)
N1 0.0149(15) 0.0152(13) 0.0093(16) 0.0007(11) 0.0008(12) -0.0014(11)
N2 0.0159(15) 0.0135(13) 0.0096(16) 0.0020(12) -0.0025(12) -0.0015(10)
N3 0.0145(14) 0.0146(13) 0.0079(15) -0.0037(11) 0.0006(12) 0.0000(11)
N4 0.0095(13) 0.0116(13) 0.0130(17) -0.0013(12) 0.0014(12) -0.0002(10)
O1 0.0168(13) 0.0267(13) 0.0147(15) -0.0006(11) -0.0051(11) 0.0074(10)
O2 0.0150(12) 0.0155(11) 0.0091(13) -0.0004(9) 0.0012(10) 0.0021(9)
O3 0.0120(12) 0.0164(12) 0.0102(14) -0.0018(10) -0.0021(10) 0.0025(9)
O4 0.0112(12) 0.0305(14) 0.0096(14) -0.0022(11) 0.0034(11) 0.0028(10)
O5 0.0161(12) 0.0169(12) 0.0074(14) -0.0031(9) 0.0016(10) -0.0017(9)
O6 0.0161(11) 0.0112(11) 0.0086(13) -0.0007(9) 0.0024(10) 0.0014(9)
O7 0.0141(11) 0.0115(10) 0.0149(14) 0.0011(9) -0.0005(11) 0.0025(10)
O8 0.0141(12) 0.0204(12) 0.0156(14) 0.0071(11) -0.0044(10) -0.0001(10)
O9 0.0180(13) 0.0294(14) 0.0256(17) 0.0009(12) 0.0067(12) -0.0049(11)
O10 0.0291(16) 0.064(2) 0.044(2) 0.0287(17) -0.0215(15) -0.0230(15)
O11 0.0421(18) 0.0245(14) 0.042(2) 0.0135(14) 0.0019(16) 0.0036(13)
O12 0.060(2) 0.055(2) 0.040(2) -0.0251(17) 0.0249(19) -0.0042(17)
O13 0.0245(13) 0.0223(13) 0.0102(15) 0.0005(11) 0.0017(12) -0.0041(10)

loop_
_atom_type_symbol
_atom_type_description
_atom_type_scat_dispersion_real
_atom_type_scat_dispersion_imag
_atom_type_scat_source
C C 0.0033 0.0016 'International Tables Vol C Tables 4.2.6.8 and 6.1.1.4'
H H 0 0 'International Tables Vol C Tables 4.2.6.8 and 6.1.1.4'
Cl Cl 0.1484 0.1585 'International Tables Vol C Tables 4.2.6.8 and 6.1.1.4'
Gd Gd -0.1653 3.9035 'International Tables Vol C Tables 4.2.6.8 and 6.1.1.4'
N N 0.0061 0.0033 'International Tables Vol C Tables 4.2.6.8 and 6.1.1.4'
O O 0.0106 0.006 'International Tables Vol C Tables 4.2.6.8 and 6.1.1.4'

loop_
_geom_angle_atom_site_label_1
_geom_angle_atom_site_label_2
_geom_angle_atom_site_label_3
_geom_angle
_geom_angle_publ_flag
O2 Gd1 O3 130.54(8) yes
O2 Gd1 O8 148.08(8) yes
O3 Gd1 O8 79.89(8) yes
O2 Gd1 O7 125.08(8) yes
O3 Gd1 O7 77.56(8) yes
O8 Gd1 O7 63.65(7) yes
O2 Gd1 N1 64.68(8) yes
O3 Gd1 N1 78.60(8) yes
O8 Gd1 N1 123.49(8) yes
O7 Gd1 N1 153.16(8) yes
O2 Gd1 O6 76.18(8) yes
O3 Gd1 O6 148.94(7) yes
O8 Gd1 O6 78.58(8) yes
O7 Gd1 O6 72.91(7) yes
N1 Gd1 O6 132.25(8) yes
O2 Gd1 O5 76.58(8) yes
O3 Gd1 O5 131.25(7) yes
O8 Gd1 O5 74.62(8) yes
O7 Gd1 O5 123.57(8) yes
N1 Gd1 O5 81.89(8) yes
O6 Gd1 O5 62.64(7) yes
O2 Gd1 N4 76.28(8) yes
O3 Gd1 N4 62.98(8) yes
O8 Gd1 N4 134.41(8) yes
O7 Gd1 N4 82.38(8) yes
N1 Gd1 N4 75.90(9) yes
O6 Gd1 N4 121.06(8) yes
O5 Gd1 N4 150.35(8) yes
O2 Gd1 N2 114.46(8) yes
O3 Gd1 N2 68.34(8) yes
O8 Gd1 N2 63.03(8) yes
O7 Gd1 N2 120.15(8) yes
N1 Gd1 N2 60.48(9) yes
O6 Gd1 N2 119.51(8) yes
O5 Gd1 N2 63.14(8) yes
N4 Gd1 N2 119.24(9) yes
O2 Gd1 N3 66.46(8) yes
O3 Gd1 N3 108.55(8) yes
O8 Gd1 N3 118.07(8) yes
O7 Gd1 N3 59.37(8) yes
N1 Gd1 N3 118.24(8) yes
O6 Gd1 N3 63.74(7) yes
O5 Gd1 N3 120.05(7) yes
N4 Gd1 N3 57.60(8) yes
N2 Gd1 N3 176.67(8) yes
O12 Cl1 O10 109.7(2) ?
O12 Cl1 O11 108.9(2) ?
O10 Cl1 O11 109.74(19) ?
O12 Cl1 O9 109.12(18) ?
O10 Cl1 O9 109.40(17) ?
O11 Cl1 O9 109.88(17) ?
O1 C1 O2 126.6(3) ?
O1 C1 C2 119.6(3) ?
O2 C1 C2 113.7(3) ?
N1 C2 C3 122.2(3) ?
N1 C2 C1 114.5(3) ?
C3 C2 C1 123.2(3) ?
C2 C3 C4 118.4(3) ?
C2 C3 H3 120.8 ?
C4 C3 H3 120.8 ?
C5 C4 C3 119.5(3) ?
C5 C4 H4 120.2 ?
C3 C4 H4 120.2 ?
C4 C5 C6 119.0(3) ?
C4 C5 H5 120.5 ?
C6 C5 H5 120.5 ?
N1 C6 C5 121.4(3) ?
N1 C6 C7 116.3(3) ?
C5 C6 C7 122.3(3) ?
N2 C7 C6 110.1(3) ?
N2 C7 H7A 109.6 ?
C6 C7 H7A 109.6 ?
N2 C7 H7B 109.6 ?
C6 C7 H7B 109.6 ?
H7A C7 H7B 108.2 ?
N2 C8 C9 114.2(3) ?
N2 C8 H8A 108.7 ?
C9 C8 H8A 108.7 ?
N2 C8 H8B 108.7 ?
C9 C8 H8B 108.7 ?
H8A C8 H8B 107.6 ?
O5 C9 C8 108.5(3) ?
O5 C9 H9A 110 ?
C8 C9 H9A 110 ?
O5 C9 H9B 110 ?
C8 C9 H9B 110 ?
H9A C9 H9B 108.4 ?
O5 C10 C11 108.9(3) ?
O5 C10 H10A 109.9 ?
C11 C10 H10A 109.9 ?
O5 C10 H10B 109.9 ?
C11 C10 H10B 109.9 ?
H10A C10 H10B 108.3 ?
O6 C11 C10 106.8(3) ?
O6 C11 H11A 110.4 ?
C10 C11 H11A 110.4 ?
O6 C11 H11B 110.4 ?
C10 C11 H11B 110.4 ?
H11A C11 H11B 108.6 ?
O6 C12 C13 110.5(3) ?
O6 C12 H12A 109.6 ?
C13 C12 H12A 109.6 ?
O6 C12 H12B 109.6 ?
C13 C12 H12B 109.6 ?
H12A C12 H12B 108.1 ?
N3 C13 C12 110.2(3) ?
N3 C13 H13A 109.6 ?
C12 C13 H13A 109.6 ?
N3 C13 H13B 109.6 ?
C12 C13 H13B 109.6 ?
H13A C13 H13B 108.1 ?
N3 C14 C15 112.5(3) ?
N3 C14 H14A 109.1 ?
C15 C14 H14A 109.1 ?
N3 C14 H14B 109.1 ?
C15 C14 H14B 109.1 ?
H14A C14 H14B 107.8 ?
O7 C15 C14 106.9(3) ?
O7 C15 H15A 110.3 ?
C14 C15 H15A 110.3 ?
O7 C15 H15B 110.3 ?
C14 C15 H15B 110.3 ?
H15A C15 H15B 108.6 ?
O7 C16 C17 105.9(3) ?
O7 C16 H16A 110.6 ?
C17 C16 H16A 110.6 ?
O7 C16 H16B 110.6 ?
C17 C16 H16B 110.6 ?
H16A C16 H16B 108.7 ?
O8 C17 C16 107.2(3) ?
O8 C17 H17A 110.3 ?
C16 C17 H17A 110.3 ?
O8 C17 H17B 110.3 ?
C16 C17 H17B 110.3 ?
H17A C17 H17B 108.5 ?
O8 C18 C19 108.4(3) ?
O8 C18 H18A 110 ?
C19 C18 H18A 110 ?
O8 C18 H18B 110 ?
C19 C18 H18B 110 ?
H18A C18 H18B 108.4 ?
N2 C19 C18 114.3(3) ?
N2 C19 H19A 108.7 ?
C18 C19 H19A 108.7 ?
N2 C19 H19B 108.7 ?
C18 C19 H19B 108.7 ?
H19A C19 H19B 107.6 ?
N3 C20 C21 110.6(3) ?
N3 C20 H20A 109.5 ?
C21 C20 H20A 109.5 ?
N3 C20 H20B 109.5 ?
C21 C20 H20B 109.5 ?
H20A C20 H20B 108.1 ?
N4 C21 C22 122.1(3) ?
N4 C21 C20 116.2(3) ?
C22 C21 C20 121.7(3) ?
C23 C22 C21 118.9(3) ?
C23 C22 H22 120.6 ?
C21 C22 H22 120.6 ?
C22 C23 C24 119.2(3) ?
C22 C23 H23 120.4 ?
C24 C23 H23 120.4 ?
C25 C24 C23 118.4(3) ?
C25 C24 H24 120.8 ?
C23 C24 H24 120.8 ?
N4 C25 C24 123.0(3) ?
N4 C25 C26 113.8(3) ?
C24 C25 C26 123.1(3) ?
O4 C26 O3 125.6(3) ?
O4 C26 C25 119.4(3) ?
O3 C26 C25 114.9(3) ?
C28 C27 H27A 109.5 ?
C28 C27 H27B 109.5 ?
H27A C27 H27B 109.5 ?
C28 C27 H27C 109.5 ?
H27A C27 H27C 109.5 ?
H27B C27 H27C 109.5 ?
O13 C28 C27 107.9(3) ?
O13 C28 C29 110.1(3) ?
C27 C28 C29 112.0(3) ?
O13 C28 H28 108.9 ?
C27 C28 H28 108.9 ?
C29 C28 H28 108.9 ?
C28 C29 H29A 109.5 ?
C28 C29 H29B 109.5 ?
H29A C29 H29B 109.5 ?
C28 C29 H29C 109.5 ?
H29A C29 H29C 109.5 ?
H29B C29 H29C 109.5 ?
C2 N1 C6 119.1(3) ?
C2 N1 Gd1 115.5(2) ?
C6 N1 Gd1 124.4(2) ?
C19 N2 C8 112.9(3) ?
C19 N2 C7 108.2(3) ?
C8 N2 C7 106.7(3) ?
C19 N2 Gd1 108.72(19) ?
C8 N2 Gd1 111.54(19) ?
C7 N2 Gd1 108.65(19) ?
C13 N3 C20 110.8(3) ?
C13 N3 C14 109.9(3) ?
C20 N3 C14 111.2(3) ?
C13 N3 Gd1 106.16(18) ?
C20 N3 Gd1 107.43(19) ?
C14 N3 Gd1 111.24(19) ?
C21 N4 C25 118.2(3) ?
C21 N4 Gd1 125.8(2) ?
C25 N4 Gd1 114.7(2) ?
C1 O2 Gd1 125.1(2) ?
C26 O3 Gd1 123.1(2) ?
C10 O5 C9 109.2(3) ?
C10 O5 Gd1 119.54(18) ?
C9 O5 Gd1 123.48(19) ?
C11 O6 C12 111.7(2) ?
C11 O6 Gd1 112.03(19) ?
C12 O6 Gd1 119.05(18) ?
C16 O7 C15 115.0(2) ?
C16 O7 Gd1 119.13(19) ?
C15 O7 Gd1 116.46(19) ?
C18 O8 C17 115.5(3) ?
C18 O8 Gd1 126.8(2) ?
C17 O8 Gd1 117.01(19) ?
C28 O13 H13 109.5 ?

loop_
_geom_bond_atom_site_label_1
_geom_bond_atom_site_label_2
_geom_bond_distance
_geom_bond_publ_flag
Gd1 O2 2.323(2) yes
Gd1 O3 2.360(2) yes
Gd1 O8 2.515(2) yes
Gd1 O7 2.518(2) yes
Gd1 N1 2.522(3) yes
Gd1 O6 2.560(2) yes
Gd1 O5 2.589(2) yes
Gd1 N4 2.597(3) yes
Gd1 N2 2.768(3) yes
Gd1 N3 2.921(3) yes
Cl1 O12 1.427(3) ?
Cl1 O10 1.428(3) ?
Cl1 O11 1.435(3) ?
Cl1 O9 1.442(3) ?
C1 O1 1.230(4) ?
C1 O2 1.289(4) ?
C1 C2 1.522(5) ?
C2 N1 1.343(4) ?
C2 C3 1.379(5) ?
C3 C4 1.382(5) ?
C3 H3 0.93 ?
C4 C5 1.381(5) ?
C4 H4 0.93 ?
C5 C6 1.382(5) ?
C5 H5 0.93 ?
C6 N1 1.344(4) ?
C6 C7 1.501(5) ?
C7 N2 1.485(5) ?
C7 H7A 0.97 ?
C7 H7B 0.97 ?
C8 N2 1.485(4) ?
C8 C9 1.499(5) ?
C8 H8A 0.97 ?
C8 H8B 0.97 ?
C9 O5 1.440(4) ?
C9 H9A 0.97 ?
C9 H9B 0.97 ?
C10 O5 1.435(4) ?
C10 C11 1.494(5) ?
C10 H10A 0.97 ?
C10 H10B 0.97 ?
C11 O6 1.445(4) ?
C11 H11A 0.97 ?
C11 H11B 0.97 ?
C12 O6 1.449(4) ?
C12 C13 1.506(5) ?
C12 H12A 0.97 ?
C12 H12B 0.97 ?
C13 N3 1.472(4) ?
C13 H13A 0.97 ?
C13 H13B 0.97 ?
C14 N3 1.494(4) ?
C14 C15 1.516(5) ?
C14 H14A 0.97 ?
C14 H14B 0.97 ?
C15 O7 1.438(4) ?
C15 H15A 0.97 ?
C15 H15B 0.97 ?
C16 O7 1.435(4) ?
C16 C17 1.495(5) ?
C16 H16A 0.97 ?
C16 H16B 0.97 ?
C17 O8 1.442(4) ?
C17 H17A 0.97 ?
C17 H17B 0.97 ?
C18 O8 1.440(4) ?
C18 C19 1.495(6) ?
C18 H18A 0.97 ?
C18 H18B 0.97 ?
C19 N2 1.475(4) ?
C19 H19A 0.97 ?
C19 H19B 0.97 ?
C20 N3 1.474(4) ?
C20 C21 1.503(5) ?
C20 H20A 0.97 ?
C20 H20B 0.97 ?
C21 N4 1.341(4) ?
C21 C22 1.393(5) ?
C22 C23 1.379(5) ?
C22 H22 0.93 ?
C23 C24 1.393(4) ?
C23 H23 0.93 ?
C24 C25 1.376(5) ?
C24 H24 0.93 ?
C25 N4 1.345(4) ?
C25 C26 1.509(4) ?
C26 O4 1.242(4) ?
C26 O3 1.282(4) ?
C27 C28 1.511(5) ?
C27 H27A 0.96 ?
C27 H27B 0.96 ?
C27 H27C 0.96 ?
C28 O13 1.433(4) ?
C28 C29 1.523(5) ?
C28 H28 0.98 ?
C29 H29A 0.96 ?
C29 H29B 0.96 ?
C29 H29C 0.96 ?
O13 H13 0.82 ?

loop_
_geom_hbond_atom_site_label_D
_geom_hbond_atom_site_label_H
_geom_hbond_atom_site_label_A
_geom_hbond_distance_DH
_geom_hbond_distance_HA
_geom_hbond_distance_DA
_geom_hbond_angle_DHA
_geom_hbond_site_symmetry_A
O13 H13 O4 0.82 1.98 2.795(4) 178.5 6_666

loop_
_geom_torsion_atom_site_label_1
_geom_torsion_atom_site_label_2
_geom_torsion_atom_site_label_3
_geom_torsion_atom_site_label_4
_geom_torsion
O1 C1 C2 N1 -177.1(3)
O2 C1 C2 N1 1.0(4)
O1 C1 C2 C3 -0.7(5)
O2 C1 C2 C3 177.5(3)
N1 C2 C3 C4 3.7(5)
C1 C2 C3 C4 -172.5(3)
C2 C3 C4 C5 0.7(5)
C3 C4 C5 C6 -3.7(5)
C4 C5 C6 N1 2.6(5)
C4 C5 C6 C7 -178.1(3)
N1 C6 C7 N2 24.8(4)
C5 C6 C7 N2 -154.5(3)
N2 C8 C9 O5 49.8(4)
O5 C10 C11 O6 -53.2(4)
O6 C12 C13 N3 -64.2(3)
N3 C14 C15 O7 -44.7(4)
O7 C16 C17 O8 56.2(4)
O8 C18 C19 N2 -46.1(4)
N3 C20 C21 N4 24.1(4)
N3 C20 C21 C22 -155.4(3)
N4 C21 C22 C23 -0.9(5)
C20 C21 C22 C23 178.5(3)
C21 C22 C23 C24 -2.4(5)
C22 C23 C24 C25 2.3(5)
C23 C24 C25 N4 1.1(5)
C23 C24 C25 C26 -177.1(3)
N4 C25 C26 O4 175.3(3)
C24 C25 C26 O4 -6.3(5)
N4 C25 C26 O3 -5.5(4)
C24 C25 C26 O3 172.8(3)
C3 C2 N1 C6 -4.9(5)
C1 C2 N1 C6 171.6(3)
C3 C2 N1 Gd1 164.7(2)
C1 C2 N1 Gd1 -18.8(3)
C5 C6 N1 C2 1.6(5)
C7 C6 N1 C2 -177.7(3)
C5 C6 N1 Gd1 -166.9(2)
C7 C6 N1 Gd1 13.7(4)
O2 Gd1 N1 C2 20.5(2)
O3 Gd1 N1 C2 -125.5(2)
O8 Gd1 N1 C2 164.9(2)
O7 Gd1 N1 C2 -97.7(3)
O6 Gd1 N1 C2 58.6(3)
O5 Gd1 N1 C2 99.5(2)
N4 Gd1 N1 C2 -60.8(2)
N2 Gd1 N1 C2 163.1(3)
N3 Gd1 N1 C2 -20.4(3)
O2 Gd1 N1 C6 -170.5(3)
O3 Gd1 N1 C6 43.5(3)
O8 Gd1 N1 C6 -26.2(3)
O7 Gd1 N1 C6 71.2(3)
O6 Gd1 N1 C6 -132.5(2)
O5 Gd1 N1 C6 -91.6(3)
N4 Gd1 N1 C6 108.2(3)
N2 Gd1 N1 C6 -28.0(2)
N3 Gd1 N1 C6 148.5(2)
C18 C19 N2 C8 -77.3(4)
C18 C19 N2 C7 164.8(3)
C18 C19 N2 Gd1 47.0(3)
C9 C8 N2 C19 81.9(4)
C9 C8 N2 C7 -159.4(3)
C9 C8 N2 Gd1 -40.9(3)
C6 C7 N2 C19 -163.2(3)
C6 C7 N2 C8 75.0(3)
C6 C7 N2 Gd1 -45.3(3)
O2 Gd1 N2 C19 -168.6(2)
O3 Gd1 N2 C19 65.4(2)
O8 Gd1 N2 C19 -24.0(2)
O7 Gd1 N2 C19 5.3(3)
N1 Gd1 N2 C19 154.3(3)
O6 Gd1 N2 C19 -81.1(2)
O5 Gd1 N2 C19 -109.7(2)
N4 Gd1 N2 C19 103.9(2)
O2 Gd1 N2 C8 -43.5(2)
O3 Gd1 N2 C8 -169.5(2)
O8 Gd1 N2 C8 101.1(2)
O7 Gd1 N2 C8 130.4(2)
N1 Gd1 N2 C8 -80.6(2)
O6 Gd1 N2 C8 44.0(2)
O5 Gd1 N2 C8 15.4(2)
N4 Gd1 N2 C8 -131.0(2)
O2 Gd1 N2 C7 73.8(2)
O3 Gd1 N2 C7 -52.15(19)
O8 Gd1 N2 C7 -141.6(2)
O7 Gd1 N2 C7 -112.2(2)
N1 Gd1 N2 C7 36.74(19)
O6 Gd1 N2 C7 161.31(18)
O5 Gd1 N2 C7 132.8(2)
N4 Gd1 N2 C7 -13.6(2)
C12 C13 N3 C20 162.7(3)
C12 C13 N3 C14 -74.0(3)
C12 C13 N3 Gd1 46.3(3)
C21 C20 N3 C13 -162.0(3)
C21 C20 N3 C14 75.5(3)
C21 C20 N3 Gd1 -46.4(3)
C15 C14 N3 C13 125.3(3)
C15 C14 N3 C20 -111.7(3)
C15 C14 N3 Gd1 8.0(3)
O2 Gd1 N3 C13 68.70(19)
O3 Gd1 N3 C13 -164.31(19)
O8 Gd1 N3 C13 -76.1(2)
O7 Gd1 N3 C13 -101.9(2)
N1 Gd1 N3 C13 108.9(2)
O6 Gd1 N3 C13 -16.96(18)
O5 Gd1 N3 C13 11.7(2)
N4 Gd1 N3 C13 157.0(2)
O2 Gd1 N3 C20 -49.87(18)
O3 Gd1 N3 C20 77.1(2)
O8 Gd1 N3 C20 165.35(18)
O7 Gd1 N3 C20 139.6(2)
N1 Gd1 N3 C20 -9.6(2)
O6 Gd1 N3 C20 -135.5(2)
O5 Gd1 N3 C20 -106.87(19)
N4 Gd1 N3 C20 38.42(18)
O2 Gd1 N3 C14 -171.8(2)
O3 Gd1 N3 C14 -44.8(2)
O8 Gd1 N3 C14 43.4(2)
O7 Gd1 N3 C14 17.65(19)
N1 Gd1 N3 C14 -131.6(2)
O6 Gd1 N3 C14 102.6(2)
O5 Gd1 N3 C14 131.2(2)
N4 Gd1 N3 C14 -83.5(2)
C22 C21 N4 C25 4.2(5)
C20 C21 N4 C25 -175.2(3)
C22 C21 N4 Gd1 -162.0(2)
C20 C21 N4 Gd1 18.6(4)
C24 C25 N4 C21 -4.4(5)
C26 C25 N4 C21 174.0(3)
C24 C25 N4 Gd1 163.4(2)
C26 C25 N4 Gd1 -18.3(3)
O2 Gd1 N4 C21 39.1(3)
O3 Gd1 N4 C21 -169.8(3)
O8 Gd1 N4 C21 -130.6(2)
O7 Gd1 N4 C21 -89.9(3)
N1 Gd1 N4 C21 106.0(3)
O6 Gd1 N4 C21 -25.2(3)
O5 Gd1 N4 C21 63.3(3)
N2 Gd1 N4 C21 149.7(2)
N3 Gd1 N4 C21 -31.5(2)
O2 Gd1 N4 C25 -127.5(2)
O3 Gd1 N4 C25 23.6(2)
O8 Gd1 N4 C25 62.7(3)
O7 Gd1 N4 C25 103.5(2)
N1 Gd1 N4 C25 -60.6(2)
O6 Gd1 N4 C25 168.2(2)
O5 Gd1 N4 C25 -103.3(2)
N2 Gd1 N4 C25 -16.9(2)
N3 Gd1 N4 C25 161.9(2)
O1 C1 O2 Gd1 -161.1(3)
C2 C1 O2 Gd1 20.9(4)
O3 Gd1 O2 C1 23.6(3)
O8 Gd1 O2 C1 -135.8(2)
O7 Gd1 O2 C1 128.3(2)
N1 Gd1 O2 C1 -22.6(2)
O6 Gd1 O2 C1 -174.5(3)
O5 Gd1 O2 C1 -109.8(2)
N4 Gd1 O2 C1 58.1(2)
N2 Gd1 O2 C1 -58.1(3)
N3 Gd1 O2 C1 118.4(3)
O4 C26 O3 Gd1 -149.2(3)
C25 C26 O3 Gd1 31.7(4)
O2 Gd1 O3 C26 8.4(3)
O8 Gd1 O3 C26 177.5(2)
O7 Gd1 O3 C26 -117.5(2)
N1 Gd1 O3 C26 50.1(2)
O6 Gd1 O3 C26 -135.8(2)
O5 Gd1 O3 C26 118.5(2)
N4 Gd1 O3 C26 -29.7(2)
N2 Gd1 O3 C26 112.7(2)
N3 Gd1 O3 C26 -66.1(2)
C11 C10 O5 C9 173.1(3)
C11 C10 O5 Gd1 22.7(3)
C8 C9 O5 C10 175.1(3)
C8 C9 O5 Gd1 -35.9(3)
O2 Gd1 O5 C10 -75.7(2)
O3 Gd1 O5 C10 151.5(2)
O8 Gd1 O5 C10 90.4(2)
O7 Gd1 O5 C10 47.7(2)
N1 Gd1 O5 C10 -141.5(2)
O6 Gd1 O5 C10 5.5(2)
N4 Gd1 O5 C10 -99.9(3)
N2 Gd1 O5 C10 157.6(2)
N3 Gd1 O5 C10 -23.5(3)
O2 Gd1 O5 C9 138.3(2)
O3 Gd1 O5 C9 5.5(3)
O8 Gd1 O5 C9 -55.6(2)
O7 Gd1 O5 C9 -98.3(2)
N1 Gd1 O5 C9 72.5(2)
O6 Gd1 O5 C9 -140.5(3)
N4 Gd1 O5 C9 114.1(3)
N2 Gd1 O5 C9 11.6(2)
N3 Gd1 O5 C9 -169.4(2)
C10 C11 O6 C12 -162.7(3)
C10 C11 O6 Gd1 60.9(3)
C13 C12 O6 C11 -85.5(3)
C13 C12 O6 Gd1 47.5(3)
O2 Gd1 O6 C11 47.0(2)
O3 Gd1 O6 C11 -160.32(19)
O8 Gd1 O6 C11 -113.3(2)
O7 Gd1 O6 C11 -179.0(2)
N1 Gd1 O6 C11 11.9(2)
O5 Gd1 O6 C11 -34.88(19)
N4 Gd1 O6 C11 111.3(2)
N2 Gd1 O6 C11 -63.6(2)
N3 Gd1 O6 C11 117.2(2)
O2 Gd1 O6 C12 -85.9(2)
O3 Gd1 O6 C12 66.8(3)
O8 Gd1 O6 C12 113.8(2)
O7 Gd1 O6 C12 48.1(2)
N1 Gd1 O6 C12 -121.0(2)
O5 Gd1 O6 C12 -167.8(2)
N4 Gd1 O6 C12 -21.6(2)
N2 Gd1 O6 C12 163.55(19)
N3 Gd1 O6 C12 -15.63(19)
C17 C16 O7 C15 171.6(3)
C17 C16 O7 Gd1 -43.0(3)
C14 C15 O7 C16 -143.9(3)
C14 C15 O7 Gd1 69.8(3)
O2 Gd1 O7 C16 158.6(2)
O3 Gd1 O7 C16 -70.2(2)
O8 Gd1 O7 C16 14.5(2)
N1 Gd1 O7 C16 -98.1(3)
O6 Gd1 O7 C16 100.0(2)
O5 Gd1 O7 C16 61.4(2)
N4 Gd1 O7 C16 -134.1(2)
N2 Gd1 O7 C16 -14.7(2)
N3 Gd1 O7 C16 169.2(2)
O2 Gd1 O7 C15 -56.5(2)
O3 Gd1 O7 C15 74.7(2)
O8 Gd1 O7 C15 159.4(2)
N1 Gd1 O7 C15 46.8(3)
O6 Gd1 O7 C15 -115.1(2)
O5 Gd1 O7 C15 -153.7(2)
N4 Gd1 O7 C15 10.8(2)
N2 Gd1 O7 C15 130.3(2)
N3 Gd1 O7 C15 -45.9(2)
C19 C18 O8 C17 -147.9(3)
C19 C18 O8 Gd1 22.1(4)
C16 C17 O8 C18 123.2(3)
C16 C17 O8 Gd1 -47.8(3)
O2 Gd1 O8 C18 94.4(3)
O3 Gd1 O8 C18 -69.9(3)
O7 Gd1 O8 C18 -150.9(3)
N1 Gd1 O8 C18 -0.9(3)
O6 Gd1 O8 C18 132.7(3)
O5 Gd1 O8 C18 68.2(3)
N4 Gd1 O8 C18 -104.7(3)
N2 Gd1 O8 C18 0.9(3)
N3 Gd1 O8 C18 -175.6(3)
O2 Gd1 O8 C17 -95.8(3)
O3 Gd1 O8 C17 100.0(2)
O7 Gd1 O8 C17 18.9(2)
N1 Gd1 O8 C17 169.0(2)
O6 Gd1 O8 C17 -57.5(2)
O5 Gd1 O8 C17 -122.0(2)
N4 Gd1 O8 C17 65.1(3)
N2 Gd1 O8 C17 170.7(2)
N3 Gd1 O8 C17 -5.8(2)
